data_4114826
loop_
_publ_author_name
'Stephen Barlow'
'Lawrence M. Henling'
'Michael W. Day'
'William P. Schaefer'
'Jennifer C. Green'
'Tony Hascall'
'Seth R. Marder'

_publ_section_title
;
 Metallocene-Terminated Allylium Salts: The Effect of End Group on
 Localization in Polymethines
;
_journal_name_full 'Journal of the American Chemical Society'
_journal_page_first 6285
_journal_page_last 6296
_journal_paper_doi 10.1021/ja012472z
_journal_volume 124
_journal_year 2002
_chemical_formula_moiety 'C55 H33 B1 F24 Ru2'
_chemical_formula_sum 'C55 H33 B F24 Ru2'
_chemical_formula_weight 1362.76
_chemical_name_common '3c, [Rc(CH)3Rc]+[BAr'4]-'
_chemical_name_systematic
;
  1,3-bis(ruthenocenyl)allylium tetrakis(3,5-bis(trifluoromethyl)phenyl)borate
;
_space_group_IT_number 14
_symmetry_cell_setting monoclinic
_symmetry_Int_Tables_number 14
_symmetry_space_group_name_Hall '-P 2ybc'
_symmetry_space_group_name_H-M 'P 1 21/c 1'
_atom_sites_solution_hydrogens geom
_atom_sites_solution_primary direct
_atom_sites_solution_secondary difmap
_audit_conform_dict_location ftp://ftp.iucr.org/cifdics/cif_core.dic
_audit_conform_dict_name cif_core.dic
_audit_conform_dict_version 2.1
_audit_creation_date 2001-08-29T13:31:19-00:00
_audit_creation_method 'WinGX routine CIF_UPDATE'
_cell_angle_alpha 90
_cell_angle_beta 111.946(2)
_cell_angle_gamma 90
_cell_formula_units_Z 4
_cell_length_a 16.5037(6)
_cell_length_b 18.7047(3)
_cell_length_c 18.3623(5)
_cell_measurement_reflns_used 0
_cell_measurement_temperature 150(2)
_cell_measurement_theta_max 0
_cell_measurement_theta_min 0
_cell_measurement_wavelength 0.71073
_cell_volume 5257.6(3)
_computing_data_collection 'Collect (Nonius BV, 1997-2000)'
_computing_molecular_graphics 'Ortep-3 for Windows (Farrugia, 1997)'
_computing_publication_material 'WinGX publication routines (Farrugia, 1999)'
_computing_structure_refinement 'SHELXL-97 (Sheldrick, 1997)'
_diffrn_ambient_temperature 150(2)
_diffrn_measured_fraction_theta_full 0.983
_diffrn_measured_fraction_theta_max 0.983
_diffrn_measurement_device '95mm CCD camera on \k-goniostat'
_diffrn_measurement_device_type KappaCCD
_diffrn_measurement_method CCD
_diffrn_orient_matrix_type X=UH
_diffrn_orient_matrix_UB_11 0.01
_diffrn_orient_matrix_UB_12 0
_diffrn_orient_matrix_UB_13 0
_diffrn_orient_matrix_UB_21 0
_diffrn_orient_matrix_UB_22 0.01
_diffrn_orient_matrix_UB_23 0
_diffrn_orient_matrix_UB_31 0
_diffrn_orient_matrix_UB_32 0
_diffrn_orient_matrix_UB_33 0.01
_diffrn_radiation_monochromator graphite
_diffrn_radiation_probe x-ray
_diffrn_radiation_type MoK\a
_diffrn_radiation_wavelength 0.71073
_diffrn_reflns_av_R_equivalents 0.0568
_diffrn_reflns_av_unetI/netI 0.0706
_diffrn_reflns_limit_h_max 21
_diffrn_reflns_limit_h_min -20
_diffrn_reflns_limit_k_max 21
_diffrn_reflns_limit_k_min -24
_diffrn_reflns_limit_l_max 23
_diffrn_reflns_limit_l_min -20
_diffrn_reflns_number 40156
_diffrn_reflns_theta_full 27.5
_diffrn_reflns_theta_max 27.5
_diffrn_reflns_theta_min 2.48
_exptl_absorpt_coefficient_mu 0.698
_exptl_absorpt_correction_T_max 0.8882
_exptl_absorpt_correction_T_min 0.8359
_exptl_absorpt_correction_type multi-scan
_exptl_absorpt_process_details
;
         [c.f. r.h. blessing, acta cryst. (1995), a51, 33-38]
;
_exptl_crystal_colour 'dark red'
_exptl_crystal_density_diffrn 1.722
_exptl_crystal_description prism
_exptl_crystal_F_000 2688
_exptl_crystal_size_max 0.2
_exptl_crystal_size_mid 0.2
_exptl_crystal_size_min 0.2
_refine_diff_density_max 1.24
_refine_diff_density_min -1.24
_refine_diff_density_rms 0.128
_refine_ls_extinction_coef 0.00025(13)
_refine_ls_extinction_expression Fc^*^=kFc[1+0.001xFc^2^\l^3^/sin(2\q)]^-1/4^
_refine_ls_extinction_method SHELXL
_refine_ls_goodness_of_fit_ref 1.021
_refine_ls_hydrogen_treatment mixed
_refine_ls_matrix_type full
_refine_ls_number_parameters 736
_refine_ls_number_reflns 11887
_refine_ls_number_restraints 60
_refine_ls_restrained_S_all 1.058
_refine_ls_R_factor_all 0.1269
_refine_ls_R_factor_gt 0.0636
_refine_ls_shift/su_max 0.005
_refine_ls_shift/su_mean 0
_refine_ls_structure_factor_coef Fsqd
_refine_ls_weighting_details 'calc w=1/[\s^2^(Fo^2^)+(0.0694P)^2^+26.5058P] where P=(Fo^2^+2Fc^2^)/3'
_refine_ls_weighting_scheme calc
_refine_ls_wR_factor_gt 0.1437
_refine_ls_wR_factor_ref 0.1817
_reflns_number_gt 7206
_reflns_number_total 11887
_reflns_threshold_expression >2sigma(I)
_cod_data_source_file ja012472z_2.cif
_cod_data_source_block 3c
_cod_original_sg_symbol_H-M 'P 21/c'
_cod_database_code 4114826

loop_
_symmetry_equiv_pos_as_xyz
'x, y, z'
'-x, y+1/2, -z+1/2'
'-x, -y, -z'
'x, -y-1/2, z-1/2'

loop_
_atom_site_label
_atom_site_type_symbol
_atom_site_fract_x
_atom_site_fract_y
_atom_site_fract_z
_atom_site_U_iso_or_equiv
_atom_site_adp_type
_atom_site_occupancy
_atom_site_symmetry_multiplicity
_atom_site_calc_flag
_atom_site_refinement_flags
_atom_site_disorder_assembly
_atom_site_disorder_group
Ru1 Ru 0.07253(3) 0.35250(3) 0.17430(3) 0.03312(15) Uani 1 1 d . . .
Ru2 Ru 0.33890(3) 0.61629(3) 0.19991(3) 0.03779(16) Uani 1 1 d . . .
C1 C -0.0423(7) 0.4190(6) 0.1374(7) 0.091(4) Uani 1 1 d . . .
H1 H -0.0806 0.4222 0.1651 0.109 Uiso 1 1 calc R . .
C2 C -0.0497(5) 0.3722(5) 0.0791(6) 0.070(3) Uani 1 1 d . . .
H2 H -0.0924 0.3356 0.061 0.084 Uiso 1 1 calc R . .
C3 C 0.0137(5) 0.3859(4) 0.0506(4) 0.0551(19) Uani 1 1 d . . .
H3 H 0.0202 0.3616 0.0077 0.066 Uiso 1 1 calc R . .
C4 C 0.0670(5) 0.4399(4) 0.0929(4) 0.0529(19) Uani 1 1 d . . .
H4 H 0.117 0.4582 0.0852 0.064 Uiso 1 1 calc R . .
C5 C 0.0342(8) 0.4635(4) 0.1504(5) 0.080(3) Uani 1 1 d . . .
H5 H 0.057 0.5001 0.1885 0.096 Uiso 1 1 calc R . .
C6 C 0.1484(6) 0.3273(4) 0.2945(4) 0.059(2) Uani 1 1 d . . .
H6 H 0.1685 0.3623 0.3348 0.071 Uiso 1 1 calc R . .
C7 C 0.0713(6) 0.2883(4) 0.2739(5) 0.060(2) Uani 1 1 d . . .
H7 H 0.0289 0.2932 0.2971 0.072 Uiso 1 1 calc R . .
C8 C 0.0663(5) 0.2411(4) 0.2137(5) 0.059(2) Uani 1 1 d . . .
H8 H 0.0204 0.2079 0.1901 0.071 Uiso 1 1 calc R . .
C9 C 0.1385(5) 0.2503(4) 0.1940(5) 0.056(2) Uani 1 1 d . . .
H9 H 0.1508 0.2248 0.1546 0.068 Uiso 1 1 calc R . .
C10 C 0.1918(5) 0.3051(4) 0.2437(5) 0.055(2) Uani 1 1 d . . .
C11 C 0.2417(5) 0.3530(4) 0.2164(5) 0.056(2) Uani 1 1 d . . .
H11 H 0.2482 0.3416 0.1685 0.067 Uiso 1 1 calc R . .
C12 C 0.2833(4) 0.4179(4) 0.2566(4) 0.0463(17) Uani 1 1 d . . .
H12 H 0.273 0.4354 0.3009 0.056 Uiso 1 1 calc R . .
C13 C 0.3382(5) 0.4527(4) 0.2278(5) 0.0536(19) Uani 1 1 d . . .
H13 H 0.346 0.4333 0.183 0.064 Uiso 1 1 calc R . .
C14 C 0.3852(4) 0.5181(3) 0.2626(4) 0.0449(17) Uani 1 1 d . . .
C15 C 0.4528(5) 0.5500(5) 0.2384(5) 0.059(2) Uani 1 1 d . . .
H15 H 0.4762 0.5306 0.2025 0.071 Uiso 1 1 calc R . .
C16 C 0.4759(4) 0.6159(4) 0.2795(4) 0.0446(16) Uani 1 1 d . . .
H16 H 0.5184 0.6489 0.277 0.054 Uiso 1 1 calc R . .
C17 C 0.4238(4) 0.6229(4) 0.3247(4) 0.0459(17) Uani 1 1 d . . .
H17 H 0.4262 0.6624 0.3579 0.055 Uiso 1 1 calc R . .
C18 C 0.3682(5) 0.5643(4) 0.3144(4) 0.0502(18) Uani 1 1 d . . .
H18 H 0.3267 0.5573 0.3382 0.06 Uiso 1 1 calc R . .
C19 C 0.2040(5) 0.6505(6) 0.1434(7) 0.084(3) Uani 1 1 d . . .
H19 H 0.1603 0.6418 0.1643 0.1 Uiso 1 1 calc R . .
C20 C 0.2254(6) 0.6065(5) 0.0921(6) 0.076(3) Uani 1 1 d . . .
H20 H 0.1993 0.5616 0.0725 0.091 Uiso 1 1 calc R . .
C21 C 0.2909(7) 0.6391(5) 0.0747(5) 0.072(3) Uani 1 1 d . . .
H21 H 0.3168 0.6208 0.0402 0.086 Uiso 1 1 calc R . .
C22 C 0.3131(5) 0.7040(4) 0.1162(5) 0.059(2) Uani 1 1 d . . .
H22 H 0.3566 0.7369 0.1153 0.071 Uiso 1 1 calc R . .
C23 C 0.2599(6) 0.7108(5) 0.1587(5) 0.068(2) Uani 1 1 d . . .
H23 H 0.2605 0.7495 0.1924 0.081 Uiso 1 1 calc R . .
B B 0.2362(4) 0.5156(3) 0.7235(4) 0.0214(12) Uani 1 1 d . . .
C31 C 0.2527(3) 0.4459(3) 0.7818(3) 0.0197(10) Uani 1 1 d . . .
C32 C 0.3135(3) 0.3922(3) 0.7876(3) 0.0212(11) Uani 1 1 d . . .
H32 H 0.3454 0.3941 0.754 0.025 Uiso 1 1 calc R . .
C33 C 0.3293(3) 0.3354(3) 0.8412(3) 0.0236(11) Uani 1 1 d . . .
C34 C 0.2843(3) 0.3305(3) 0.8912(3) 0.0243(11) Uani 1 1 d . . .
H34 H 0.294 0.2918 0.9271 0.029 Uiso 1 1 calc R . .
C35 C 0.2248(4) 0.3839(3) 0.8870(3) 0.0257(11) Uani 1 1 d . . .
C36 C 0.2099(3) 0.4402(3) 0.8345(3) 0.0249(11) Uani 1 1 d . . .
H36 H 0.1692 0.4762 0.8343 0.03 Uiso 1 1 calc R . .
C37 C 0.3971(4) 0.2819(3) 0.8436(3) 0.0293(13) Uani 1 1 d . . .
F1 F 0.3895(2) 0.25995(18) 0.7711(2) 0.0397(8) Uani 1 1 d . . .
F2 F 0.4786(2) 0.3068(2) 0.8771(2) 0.0461(9) Uani 1 1 d . . .
F3 F 0.3928(2) 0.22285(19) 0.8831(2) 0.0458(10) Uani 1 1 d . . .
C38 C 0.1771(5) 0.3814(4) 0.9423(4) 0.0443(17) Uani 1 1 d . . .
F4 F 0.0907(4) 0.3766(5) 0.9030(4) 0.128(3) Uani 1 1 d . . .
F5 F 0.1952(4) 0.3296(3) 0.9900(4) 0.113(3) Uani 1 1 d . . .
F6 F 0.1788(6) 0.4404(3) 0.9776(5) 0.148(4) Uani 1 1 d . . .
C41 C 0.1325(3) 0.5296(3) 0.6705(3) 0.0215(11) Uani 1 1 d . . .
C42 C 0.0630(3) 0.4863(3) 0.6682(3) 0.0245(11) Uani 1 1 d . . .
H42 H 0.0747 0.4448 0.7003 0.029 Uiso 1 1 calc R . .
C43 C -0.0238(3) 0.5018(3) 0.6201(3) 0.0291(12) Uani 1 1 d . . .
C44 C -0.0431(4) 0.5617(3) 0.5725(3) 0.0318(13) Uani 1 1 d . A .
H44 H -0.1017 0.5724 0.5397 0.038 Uiso 1 1 calc R . .
C45 C 0.0247(4) 0.6055(3) 0.5738(3) 0.0284(12) Uani 1 1 d . . .
C46 C 0.1104(3) 0.5901(3) 0.6214(3) 0.0250(11) Uani 1 1 d . A .
H46 H 0.1556 0.6214 0.621 0.03 Uiso 1 1 calc R . .
C47 C -0.0972(4) 0.4551(3) 0.6209(4) 0.0413(16) Uani 1 1 d . . .
F7 F -0.1418(4) 0.4272(4) 0.5532(4) 0.126(3) Uani 1 1 d . . .
F8 F -0.1583(3) 0.4909(3) 0.6365(4) 0.097(2) Uani 1 1 d . . .
F9 F -0.0749(3) 0.4060(4) 0.6727(5) 0.140(3) Uani 1 1 d . . .
C48 C 0.0039(4) 0.6708(4) 0.5247(4) 0.0426(16) Uani 0.691(6) 1 d PD A 1
F10 F -0.0406(5) 0.7188(3) 0.5452(4) 0.0603(11) Uani 0.691(6) 1 d PD A 1
F11 F 0.0746(4) 0.7043(4) 0.5204(4) 0.0603(11) Uani 0.691(6) 1 d PD A 1
F12 F -0.0478(4) 0.6536(3) 0.4480(4) 0.0603(11) Uani 0.691(6) 1 d PD A 1
C48A C 0.0039(4) 0.6708(4) 0.5247(4) 0.0426(16) Uani 0.309(6) 1 d PD A 2
F10A F 0.0612(9) 0.6897(9) 0.4938(9) 0.0603(11) Uani 0.309(6) 1 d PD A 2
F11A F -0.0778(7) 0.6794(8) 0.4733(8) 0.0603(11) Uani 0.309(6) 1 d PD A 2
F12A F 0.0093(10) 0.7301(6) 0.5757(7) 0.0603(11) Uani 0.309(6) 1 d PD A 2
C51 C 0.2780(3) 0.5837(3) 0.7834(3) 0.0209(11) Uani 1 1 d . . .
C52 C 0.3669(4) 0.5832(3) 0.8292(3) 0.0315(13) Uani 1 1 d . . .
H52 H 0.4011 0.5441 0.824 0.038 Uiso 1 1 calc R . .
C53 C 0.4079(4) 0.6374(3) 0.8823(4) 0.0381(15) Uani 1 1 d . . .
C54 C 0.3599(4) 0.6940(3) 0.8940(4) 0.0340(14) Uani 1 1 d . . .
H54 H 0.387 0.7306 0.9311 0.041 Uiso 1 1 calc R . .
C55 C 0.2713(4) 0.6955(3) 0.8501(3) 0.0261(12) Uani 1 1 d . . .
C56 C 0.2316(3) 0.6413(3) 0.7959(3) 0.0236(11) Uani 1 1 d . . .
H56 H 0.1705 0.644 0.7665 0.028 Uiso 1 1 calc R . .
C57 C 0.2171(4) 0.7564(3) 0.8606(4) 0.0356(14) Uani 1 1 d . . .
F13 F 0.1430(3) 0.7645(3) 0.8005(4) 0.105(2) Uani 1 1 d . . .
F14 F 0.1958(5) 0.7482(3) 0.9221(4) 0.105(2) Uani 1 1 d . . .
F15 F 0.2567(3) 0.8186(2) 0.8701(3) 0.0696(14) Uani 1 1 d . . .
C58 C 0.5046(5) 0.6342(5) 0.9273(6) 0.074(3) Uani 1 1 d . . .
F16 F 0.5470(3) 0.6068(6) 0.8908(5) 0.209(6) Uani 1 1 d . . .
F17 F 0.5227(4) 0.5884(3) 0.9914(5) 0.151(4) Uani 1 1 d . . .
F18 F 0.5395(2) 0.6933(3) 0.9610(3) 0.0684(13) Uani 1 1 d . . .
C61 C 0.2854(3) 0.5060(3) 0.6618(3) 0.0208(11) Uani 1 1 d . . .
C62 C 0.3405(3) 0.5564(3) 0.6481(3) 0.0235(11) Uani 1 1 d . . .
H62 H 0.3497 0.6006 0.6754 0.028 Uiso 1 1 calc R . .
C63 C 0.3828(4) 0.5446(3) 0.5960(3) 0.0297(13) Uani 1 1 d . . .
C64 C 0.3715(4) 0.4804(3) 0.5550(3) 0.0333(14) Uani 1 1 d . B .
H64 H 0.4008 0.4714 0.5202 0.04 Uiso 1 1 calc R . .
C65 C 0.3158(4) 0.4299(3) 0.5668(3) 0.0312(13) Uani 1 1 d . . .
C66 C 0.2726(3) 0.4428(3) 0.6170(3) 0.0245(11) Uani 1 1 d . B .
H66 H 0.2329 0.4079 0.6215 0.029 Uiso 1 1 calc R . .
C67 C 0.4413(5) 0.6016(4) 0.5851(5) 0.0455(17) Uani 1 1 d . . .
F19 F 0.4804(3) 0.6401(3) 0.6499(3) 0.0761(15) Uani 1 1 d . . .
F20 F 0.5051(3) 0.5762(3) 0.5664(3) 0.0770(16) Uani 1 1 d . . .
F21 F 0.3974(3) 0.6495(3) 0.5322(4) 0.0883(18) Uani 1 1 d . . .
C68 C 0.3060(4) 0.3605(4) 0.5270(4) 0.0458(17) Uani 0.547(5) 1 d PD B 1
F22 F 0.2260(6) 0.3345(6) 0.5068(5) 0.0703(13) Uani 0.547(5) 1 d PD B 1
F23 F 0.3667(6) 0.3160(4) 0.5597(5) 0.0703(13) Uani 0.547(5) 1 d PD B 1
F24 F 0.3107(6) 0.3703(4) 0.4520(5) 0.0703(13) Uani 0.547(5) 1 d PD B 1
C68A C 0.3060(4) 0.3605(4) 0.5270(4) 0.0458(17) Uani 0.453(5) 1 d PD B 2
F22A F 0.3704(6) 0.3375(5) 0.5070(6) 0.0703(13) Uani 0.453(5) 1 d PD B 2
F23A F 0.2291(6) 0.3406(7) 0.4768(6) 0.0703(13) Uani 0.453(5) 1 d PD B 2
F24A F 0.3158(7) 0.3025(5) 0.5844(5) 0.0703(13) Uani 0.453(5) 1 d PD B 2

loop_
_atom_site_aniso_label
_atom_site_aniso_U_11
_atom_site_aniso_U_22
_atom_site_aniso_U_33
_atom_site_aniso_U_23
_atom_site_aniso_U_13
_atom_site_aniso_U_12
Ru1 0.0337(3) 0.0319(3) 0.0355(3) 0.0000(2) 0.0150(2) 0.0024(2)
Ru2 0.0293(3) 0.0393(3) 0.0426(3) 0.0100(2) 0.0109(2) 0.0013(2)
C1 0.090(7) 0.097(8) 0.127(9) 0.076(7) 0.087(7) 0.070(6)
C2 0.043(4) 0.076(6) 0.085(7) 0.037(5) 0.016(5) 0.010(4)
C3 0.061(5) 0.062(5) 0.041(4) 0.007(4) 0.017(4) -0.003(4)
C4 0.056(4) 0.058(5) 0.051(5) 0.014(4) 0.027(4) 0.002(4)
C5 0.152(10) 0.035(4) 0.043(5) 0.011(3) 0.026(6) 0.037(5)
C6 0.082(6) 0.049(4) 0.028(4) -0.004(3) 0.000(4) 0.005(4)
C7 0.081(6) 0.051(5) 0.050(5) 0.016(4) 0.026(4) 0.002(4)
C8 0.052(4) 0.029(4) 0.074(6) 0.009(4) -0.002(4) -0.007(3)
C9 0.053(4) 0.044(4) 0.056(5) -0.012(3) 0.002(4) 0.017(4)
C10 0.037(4) 0.046(4) 0.060(5) 0.013(4) -0.006(3) 0.001(3)
C11 0.052(4) 0.053(4) 0.047(4) -0.007(4) 0.002(4) 0.014(4)
C12 0.036(3) 0.040(4) 0.054(4) 0.005(3) 0.007(3) 0.006(3)
C13 0.053(4) 0.052(4) 0.051(5) -0.005(4) 0.015(4) 0.019(4)
C14 0.037(3) 0.033(4) 0.055(4) 0.012(3) 0.006(3) 0.002(3)
C15 0.049(4) 0.071(5) 0.053(5) -0.003(4) 0.013(4) 0.029(4)
C16 0.026(3) 0.050(4) 0.054(4) 0.006(3) 0.010(3) 0.001(3)
C17 0.035(3) 0.062(5) 0.033(4) 0.007(3) 0.004(3) 0.002(3)
C18 0.050(4) 0.052(4) 0.047(4) 0.005(3) 0.017(4) 0.006(4)
C19 0.032(4) 0.118(9) 0.095(8) 0.062(7) 0.016(5) 0.024(5)
C20 0.066(6) 0.060(6) 0.066(6) 0.018(5) -0.018(5) 0.000(5)
C21 0.089(7) 0.077(6) 0.047(5) 0.016(4) 0.023(5) 0.027(6)
C22 0.059(5) 0.052(5) 0.067(5) 0.032(4) 0.023(4) 0.007(4)
C23 0.063(5) 0.062(5) 0.068(6) 0.021(4) 0.012(5) 0.027(5)
B 0.019(3) 0.023(3) 0.023(3) -0.001(2) 0.009(2) -0.002(2)
C31 0.018(2) 0.020(3) 0.019(3) -0.002(2) 0.005(2) -0.004(2)
C32 0.021(2) 0.023(3) 0.020(3) 0.003(2) 0.009(2) 0.001(2)
C33 0.020(2) 0.024(3) 0.027(3) 0.004(2) 0.010(2) 0.001(2)
C34 0.027(3) 0.022(3) 0.022(3) 0.003(2) 0.008(2) 0.002(2)
C35 0.030(3) 0.022(3) 0.032(3) 0.002(2) 0.020(2) 0.002(2)
C36 0.025(3) 0.025(3) 0.027(3) 0.003(2) 0.012(2) 0.006(2)
C37 0.030(3) 0.027(3) 0.035(3) 0.012(2) 0.018(3) 0.007(2)
F1 0.048(2) 0.0366(19) 0.042(2) 0.0018(16) 0.0257(18) 0.0131(17)
F2 0.0219(17) 0.052(2) 0.063(3) 0.0018(19) 0.0142(17) 0.0061(16)
F3 0.056(2) 0.035(2) 0.062(3) 0.0241(18) 0.040(2) 0.0237(18)
C38 0.056(4) 0.041(4) 0.052(4) 0.012(3) 0.040(4) 0.019(3)
F4 0.069(4) 0.240(9) 0.106(5) 0.057(5) 0.068(4) 0.028(5)
F5 0.164(6) 0.105(4) 0.137(5) 0.087(4) 0.133(5) 0.083(4)
F6 0.302(11) 0.071(4) 0.186(7) -0.036(4) 0.223(8) -0.031(5)
C41 0.022(2) 0.020(3) 0.023(3) -0.005(2) 0.009(2) -0.004(2)
C42 0.026(3) 0.020(3) 0.024(3) 0.001(2) 0.005(2) 0.000(2)
C43 0.023(3) 0.026(3) 0.035(3) 0.000(2) 0.007(2) -0.002(2)
C44 0.022(3) 0.032(3) 0.033(3) 0.005(2) 0.001(2) 0.000(2)
C45 0.030(3) 0.029(3) 0.023(3) 0.006(2) 0.005(2) 0.005(2)
C46 0.026(3) 0.023(3) 0.026(3) 0.002(2) 0.009(2) -0.002(2)
C47 0.026(3) 0.032(3) 0.057(4) 0.003(3) 0.005(3) -0.005(3)
F7 0.126(5) 0.171(7) 0.105(5) -0.084(5) 0.070(4) -0.120(5)
F8 0.068(3) 0.076(4) 0.179(6) -0.019(4) 0.084(4) -0.017(3)
F9 0.038(3) 0.119(5) 0.223(8) 0.119(5) 0.004(4) -0.021(3)
C48 0.031(3) 0.049(4) 0.042(4) 0.012(3) 0.007(3) 0.005(3)
F10 0.068(2) 0.048(2) 0.058(3) 0.0252(18) 0.015(2) 0.0107(17)
F11 0.068(2) 0.048(2) 0.058(3) 0.0252(18) 0.015(2) 0.0107(17)
F12 0.068(2) 0.048(2) 0.058(3) 0.0252(18) 0.015(2) 0.0107(17)
C48A 0.031(3) 0.049(4) 0.042(4) 0.012(3) 0.007(3) 0.005(3)
F10A 0.068(2) 0.048(2) 0.058(3) 0.0252(18) 0.015(2) 0.0107(17)
F11A 0.068(2) 0.048(2) 0.058(3) 0.0252(18) 0.015(2) 0.0107(17)
F12A 0.068(2) 0.048(2) 0.058(3) 0.0252(18) 0.015(2) 0.0107(17)
C51 0.026(3) 0.021(3) 0.017(3) 0.002(2) 0.011(2) -0.001(2)
C52 0.028(3) 0.030(3) 0.035(3) -0.009(3) 0.009(3) 0.004(2)
C53 0.027(3) 0.044(4) 0.037(4) -0.012(3) 0.004(3) -0.003(3)
C54 0.029(3) 0.038(3) 0.034(3) -0.016(3) 0.011(3) -0.006(3)
C55 0.032(3) 0.020(3) 0.027(3) -0.005(2) 0.012(2) -0.004(2)
C56 0.023(2) 0.022(3) 0.027(3) -0.001(2) 0.011(2) -0.004(2)
C57 0.035(3) 0.028(3) 0.048(4) -0.011(3) 0.020(3) -0.006(3)
F13 0.065(3) 0.080(4) 0.125(5) -0.059(3) -0.018(3) 0.042(3)
F14 0.165(6) 0.066(3) 0.152(6) 0.022(3) 0.137(5) 0.045(4)
F15 0.061(3) 0.030(2) 0.132(4) -0.023(2) 0.053(3) -0.004(2)
C58 0.034(4) 0.085(7) 0.082(7) -0.050(6) -0.005(4) 0.006(4)
F16 0.020(2) 0.380(14) 0.198(8) -0.226(9) 0.007(4) 0.003(4)
F17 0.084(4) 0.073(4) 0.190(8) 0.008(5) -0.069(5) 0.008(3)
F18 0.031(2) 0.076(3) 0.076(3) -0.026(3) -0.006(2) -0.015(2)
C61 0.022(2) 0.019(2) 0.020(3) 0.002(2) 0.006(2) 0.005(2)
C62 0.027(3) 0.020(3) 0.024(3) 0.000(2) 0.010(2) -0.001(2)
C63 0.031(3) 0.032(3) 0.033(3) 0.011(2) 0.018(3) 0.006(2)
C64 0.036(3) 0.044(4) 0.024(3) 0.003(3) 0.016(3) 0.013(3)
C65 0.029(3) 0.032(3) 0.028(3) -0.008(2) 0.005(2) 0.006(3)
C66 0.026(3) 0.022(3) 0.023(3) -0.004(2) 0.006(2) -0.005(2)
C67 0.049(4) 0.041(4) 0.060(5) 0.011(3) 0.038(4) 0.005(3)
F19 0.082(3) 0.077(3) 0.088(4) -0.021(3) 0.054(3) -0.050(3)
F20 0.073(3) 0.061(3) 0.136(5) -0.001(3) 0.084(3) -0.005(2)
F21 0.072(3) 0.079(3) 0.111(4) 0.063(3) 0.031(3) 0.004(3)
C68 0.033(3) 0.054(4) 0.041(4) -0.023(3) 0.004(3) 0.011(3)
F22 0.088(3) 0.058(2) 0.063(3) -0.039(2) 0.026(2) -0.001(2)
F23 0.088(3) 0.058(2) 0.063(3) -0.039(2) 0.026(2) -0.001(2)
F24 0.088(3) 0.058(2) 0.063(3) -0.039(2) 0.026(2) -0.001(2)
C68A 0.033(3) 0.054(4) 0.041(4) -0.023(3) 0.004(3) 0.011(3)
F22A 0.088(3) 0.058(2) 0.063(3) -0.039(2) 0.026(2) -0.001(2)
F23A 0.088(3) 0.058(2) 0.063(3) -0.039(2) 0.026(2) -0.001(2)
F24A 0.088(3) 0.058(2) 0.063(3) -0.039(2) 0.026(2) -0.001(2)

loop_
_atom_type_symbol
_atom_type_description
_atom_type_scat_dispersion_real
_atom_type_scat_dispersion_imag
_atom_type_scat_source
C C 0.0033 0.0016 'International Tables Vol C Tables 4.2.6.8 and 6.1.1.4'
H H 0 0 'International Tables Vol C Tables 4.2.6.8 and 6.1.1.4'
B B 0.0013 0.0007 'International Tables Vol C Tables 4.2.6.8 and 6.1.1.4'
F F 0.0171 0.0103 'International Tables Vol C Tables 4.2.6.8 and 6.1.1.4'
Ru Ru -1.2594 0.8363 'International Tables Vol C Tables 4.2.6.8 and 6.1.1.4'

loop_
_geom_angle_atom_site_label_1
_geom_angle_atom_site_label_2
_geom_angle_atom_site_label_3
_geom_angle
C10 Ru1 C6 39.5(3)
C10 Ru1 C2 161.3(4)
C6 Ru1 C2 152.1(4)
C10 Ru1 C1 161.8(5)
C6 Ru1 C1 123.9(4)
C2 Ru1 C1 36.6(4)
C10 Ru1 C9 39.3(3)
C6 Ru1 C9 64.5(3)
C2 Ru1 C9 123.2(4)
C1 Ru1 C9 153.1(4)
C10 Ru1 C5 131.6(4)
C6 Ru1 C5 115.7(3)
C2 Ru1 C5 63.7(4)
C1 Ru1 C5 39.4(4)
C9 Ru1 C5 166.3(4)
C10 Ru1 C4 121.2(3)
C6 Ru1 C4 136.4(3)
C2 Ru1 C4 62.0(3)
C1 Ru1 C4 63.1(3)
C9 Ru1 C4 131.5(3)
C5 Ru1 C4 38.2(3)
C10 Ru1 C7 64.0(3)
C6 Ru1 C7 37.4(3)
C2 Ru1 C7 118.2(3)
C1 Ru1 C7 107.3(3)
C9 Ru1 C7 62.5(3)
C5 Ru1 C7 126.9(3)
C4 Ru1 C7 164.7(3)
C10 Ru1 C3 134.3(3)
C6 Ru1 C3 171.0(3)
C2 Ru1 C3 36.3(3)
C1 Ru1 C3 60.9(4)
C9 Ru1 C3 115.1(3)
C5 Ru1 C3 62.4(3)
C4 Ru1 C3 36.4(3)
C7 Ru1 C3 151.3(3)
C10 Ru1 C8 63.5(3)
C6 Ru1 C8 62.5(3)
C2 Ru1 C8 106.4(3)
C1 Ru1 C8 120.1(4)
C9 Ru1 C8 36.7(3)
C5 Ru1 C8 156.8(4)
C4 Ru1 C8 157.8(3)
C7 Ru1 C8 36.8(3)
C3 Ru1 C8 123.1(3)
C10 Ru1 C11 33.2(3)
C6 Ru1 C11 63.0(3)
C2 Ru1 C11 144.8(3)
C1 Ru1 C11 144.2(4)
C9 Ru1 C11 62.4(3)
C5 Ru1 C11 104.8(4)
C4 Ru1 C11 88.1(3)
C7 Ru1 C11 95.6(3)
C3 Ru1 C11 108.4(3)
C8 Ru1 C11 94.7(3)
C15 Ru2 C14 40.2(3)
C15 Ru2 C23 158.6(4)
C14 Ru2 C23 159.1(3)
C15 Ru2 C20 127.3(4)
C14 Ru2 C20 115.4(3)
C23 Ru2 C20 63.0(4)
C15 Ru2 C19 161.1(4)
C14 Ru2 C19 127.1(3)
C23 Ru2 C19 38.2(4)
C20 Ru2 C19 37.4(4)
C15 Ru2 C21 113.0(3)
C14 Ru2 C21 130.5(3)
C23 Ru2 C21 62.3(4)
C20 Ru2 C21 37.1(4)
C19 Ru2 C21 62.2(4)
C15 Ru2 C22 125.8(3)
C14 Ru2 C22 163.2(3)
C23 Ru2 C22 37.1(3)
C20 Ru2 C22 62.9(3)
C19 Ru2 C22 63.0(3)
C21 Ru2 C22 37.7(3)
C15 Ru2 C16 38.3(3)
C14 Ru2 C16 64.4(3)
C23 Ru2 C16 125.2(3)
C20 Ru2 C16 159.4(4)
C19 Ru2 C16 160.0(4)
C21 Ru2 C16 125.8(3)
C22 Ru2 C16 110.8(3)
C15 Ru2 C17 63.2(3)
C14 Ru2 C17 61.9(3)
C23 Ru2 C17 112.7(3)
C20 Ru2 C17 162.7(4)
C19 Ru2 C17 128.5(4)
C21 Ru2 C17 158.3(3)
C22 Ru2 C17 125.0(3)
C16 Ru2 C17 37.4(3)
C15 Ru2 C18 64.9(3)
C14 Ru2 C18 37.2(3)
C23 Ru2 C18 125.9(3)
C20 Ru2 C18 129.9(4)
C19 Ru2 C18 114.0(3)
C21 Ru2 C18 163.7(3)
C22 Ru2 C18 157.3(3)
C16 Ru2 C18 63.6(3)
C17 Ru2 C18 37.1(3)
C15 Ru2 C13 55.4(3)
C14 Ru2 C13 24.8(2)
C23 Ru2 C13 145.7(3)
C20 Ru2 C13 90.7(3)
C19 Ru2 C13 107.7(3)
C21 Ru2 C13 110.2(3)
C22 Ru2 C13 147.9(3)
C16 Ru2 C13 87.3(2)
C17 Ru2 C13 85.7(2)
C18 Ru2 C13 54.5(2)
C2 C1 C5 108.4(7)
C2 C1 Ru1 71.6(5)
C5 C1 Ru1 70.8(5)
C1 C2 C3 109.2(9)
C1 C2 Ru1 71.8(6)
C3 C2 Ru1 73.8(5)
C2 C3 C4 110.1(8)
C2 C3 Ru1 69.8(5)
C4 C3 Ru1 71.5(4)
C3 C4 C5 107.8(8)
C3 C4 Ru1 72.1(4)
C5 C4 Ru1 69.9(4)
C4 C5 C1 104.3(8)
C4 C5 Ru1 71.9(4)
C1 C5 Ru1 69.8(4)
C7 C6 C10 107.5(7)
C7 C6 Ru1 73.3(4)
C10 C6 Ru1 68.6(4)
C6 C7 C8 109.0(8)
C6 C7 Ru1 69.3(4)
C8 C7 Ru1 72.7(4)
C9 C8 C7 109.2(7)
C9 C8 Ru1 69.4(4)
C7 C8 Ru1 70.6(4)
C8 C9 C10 107.8(7)
C8 C9 Ru1 73.9(4)
C10 C9 Ru1 68.0(4)
C11 C10 C6 122.7(7)
C11 C10 C9 121.5(8)
C6 C10 C9 106.5(7)
C11 C10 Ru1 93.2(4)
C6 C10 Ru1 71.9(4)
C9 C10 Ru1 72.7(4)
C10 C11 C12 124.8(8)
C10 C11 Ru1 53.6(4)
C12 C11 Ru1 113.9(5)
C13 C12 C11 117.1(7)
C12 C13 C14 123.1(7)
C12 C13 Ru2 125.1(5)
C14 C13 Ru2 38.1(3)
C18 C14 C13 127.7(7)
C18 C14 C15 108.9(6)
C13 C14 C15 123.0(7)
C18 C14 Ru2 73.3(4)
C13 C14 Ru2 117.1(5)
C15 C14 Ru2 69.5(4)
C16 C15 C14 105.9(6)
C16 C15 Ru2 72.6(4)
C14 C15 Ru2 70.4(4)
C17 C16 C15 107.1(7)
C17 C16 Ru2 71.8(4)
C15 C16 Ru2 69.1(4)
C18 C17 C16 111.2(7)
C18 C17 Ru2 71.6(4)
C16 C17 Ru2 70.8(4)
C14 C18 C17 106.9(7)
C14 C18 Ru2 69.5(4)
C17 C18 Ru2 71.4(4)
C20 C19 C23 107.2(8)
C20 C19 Ru2 71.1(5)
C23 C19 Ru2 70.5(4)
C21 C20 C19 108.3(9)
C21 C20 Ru2 71.9(5)
C19 C20 Ru2 71.5(5)
C20 C21 C22 108.9(9)
C20 C21 Ru2 71.1(5)
C22 C21 Ru2 71.2(5)
C23 C22 C21 107.1(8)
C23 C22 Ru2 70.7(4)
C21 C22 Ru2 71.1(4)
C22 C23 C19 108.6(9)
C22 C23 Ru2 72.2(5)
C19 C23 Ru2 71.4(5)
C61 B C41 106.5(4)
C61 B C31 111.1(4)
C41 B C31 113.3(4)
C61 B C51 110.7(4)
C41 B C51 110.8(4)
C31 B C51 104.5(4)
C32 C31 C36 115.3(5)
C32 C31 B 124.0(4)
C36 C31 B 120.5(4)
C31 C32 C33 122.5(5)
C34 C33 C32 120.7(5)
C34 C33 C37 121.3(5)
C32 C33 C37 118.0(5)
C33 C34 C35 117.5(5)
C34 C35 C36 121.7(5)
C34 C35 C38 118.8(5)
C36 C35 C38 119.5(5)
C35 C36 C31 122.3(5)
F2 C37 F3 106.6(5)
F2 C37 F1 105.4(4)
F3 C37 F1 106.2(5)
F2 C37 C33 113.3(5)
F3 C37 C33 112.3(4)
F1 C37 C33 112.5(5)
F5 C38 F6 110.9(7)
F5 C38 F4 104.5(7)
F6 C38 F4 98.5(7)
F5 C38 C35 116.4(5)
F6 C38 C35 113.6(6)
F4 C38 C35 111.1(6)
C42 C41 C46 115.8(5)
C42 C41 B 126.1(5)
C46 C41 B 118.1(4)
C41 C42 C43 122.3(5)
C44 C43 C42 120.4(5)
C44 C43 C47 118.8(5)
C42 C43 C47 120.8(5)
C45 C44 C43 118.4(5)
C44 C45 C46 121.2(5)
C44 C45 C48 118.5(5)
C46 C45 C48 120.3(5)
C45 C46 C41 122.0(5)
F9 C47 F7 109.2(7)
F9 C47 F8 103.6(7)
F7 C47 F8 101.9(6)
F9 C47 C43 114.8(5)
F7 C47 C43 113.4(6)
F8 C47 C43 112.9(5)
F10 C48 F11 106.9(6)
F10 C48 F12 104.7(5)
F11 C48 F12 105.4(6)
F10 C48 C45 114.9(6)
F11 C48 C45 114.1(5)
F12 C48 C45 110.0(5)
C56 C51 C52 115.4(5)
C56 C51 B 126.0(5)
C52 C51 B 118.6(5)
C51 C52 C53 122.9(5)
C54 C53 C52 120.5(5)
C54 C53 C58 119.9(6)
C52 C53 C58 119.6(6)
C55 C54 C53 117.8(5)
C54 C55 C56 120.9(5)
C54 C55 C57 119.3(5)
C56 C55 C57 119.8(5)
C51 C56 C55 122.5(5)
F14 C57 F15 105.8(6)
F14 C57 F13 105.7(6)
F15 C57 F13 105.7(6)
F14 C57 C55 112.6(5)
F15 C57 C55 113.4(5)
F13 C57 C55 113.0(5)
F16 C58 F18 111.7(9)
F16 C58 F17 102.5(10)
F18 C58 F17 101.8(7)
F16 C58 C53 114.7(7)
F18 C58 C53 114.8(7)
F17 C58 C53 109.7(8)
C62 C61 C66 115.2(5)
C62 C61 B 125.3(5)
C66 C61 B 119.5(5)
C63 C62 C61 122.9(5)
C64 C63 C62 120.4(5)
C64 C63 C67 120.2(5)
C62 C63 C67 119.4(5)
C65 C64 C63 117.7(5)
C66 C65 C64 121.4(5)
C66 C65 C68 119.9(6)
C64 C65 C68 118.7(5)
C65 C66 C61 122.2(5)
F20 C67 F21 109.1(6)
F20 C67 F19 105.2(6)
F21 C67 F19 103.9(6)
F20 C67 C63 113.3(6)
F21 C67 C63 112.1(6)
F19 C67 C63 112.6(6)
F23 C68 F22 114.8(8)
F23 C68 F24 102.9(6)
F22 C68 F24 100.7(6)
F23 C68 C65 115.1(6)
F22 C68 C65 112.2(6)
F24 C68 C65 109.5(6)

loop_
_geom_bond_atom_site_label_1
_geom_bond_atom_site_label_2
_geom_bond_distance
Ru1 C10 2.100(7)
Ru1 C6 2.143(7)
Ru1 C2 2.150(8)
Ru1 C1 2.153(8)
Ru1 C9 2.163(7)
Ru1 C5 2.167(7)
Ru1 C4 2.193(7)
Ru1 C7 2.193(7)
Ru1 C3 2.200(7)
Ru1 C8 2.221(7)
Ru1 C11 2.604(8)
Ru2 C15 2.139(7)
Ru2 C14 2.151(6)
Ru2 C23 2.159(8)
Ru2 C20 2.166(8)
Ru2 C19 2.171(7)
Ru2 C21 2.176(8)
Ru2 C22 2.178(7)
Ru2 C16 2.185(6)
Ru2 C17 2.197(7)
Ru2 C18 2.199(7)
Ru2 C13 3.104(8)
C1 C2 1.352(15)
C1 C5 1.456(15)
C2 C3 1.357(12)
C3 C4 1.374(11)
C4 C5 1.425(12)
C6 C7 1.390(12)
C6 C10 1.433(12)
C7 C8 1.392(12)
C8 C9 1.380(12)
C9 C10 1.435(10)
C10 C11 1.428(11)
C11 C12 1.452(10)
C12 C13 1.372(10)
C13 C14 1.462(10)
C14 C18 1.388(10)
C14 C15 1.474(11)
C15 C16 1.420(11)
C16 C17 1.405(10)
C17 C18 1.397(10)
C19 C20 1.392(15)
C19 C23 1.416(13)
C20 C21 1.380(14)
C21 C22 1.407(13)
C22 C23 1.382(12)
B C61 1.633(8)
B C41 1.643(7)
B C31 1.644(8)
B C51 1.655(8)
C31 C32 1.396(7)
C31 C36 1.399(7)
C32 C33 1.405(7)
C33 C34 1.383(7)
C33 C37 1.489(7)
C34 C35 1.383(7)
C35 C36 1.387(8)
C35 C38 1.500(8)
C37 F2 1.337(7)
C37 F3 1.338(6)
C37 F1 1.353(7)
C38 F5 1.264(8)
C38 F6 1.276(9)
C38 F4 1.339(10)
C41 C42 1.392(7)
C41 C46 1.407(7)
C42 C43 1.403(7)
C43 C44 1.382(8)
C43 C47 1.499(8)
C44 C45 1.380(8)
C45 C46 1.387(8)
C45 C48 1.480(8)
C47 F9 1.273(8)
C47 F7 1.295(8)
C47 F8 1.327(8)
C48 F10 1.301(8)
C48 F11 1.353(8)
C48 F12 1.384(8)
C51 C56 1.389(7)
C51 C52 1.392(8)
C52 C53 1.395(8)
C53 C54 1.386(9)
C53 C58 1.500(9)
C54 C55 1.381(8)
C55 C56 1.400(7)
C55 C57 1.505(8)
C57 F14 1.311(8)
C57 F15 1.314(7)
C57 F13 1.315(8)
C58 F16 1.246(10)
C58 F18 1.294(9)
C58 F17 1.394(13)
C61 C62 1.395(7)
C61 C66 1.411(7)
C62 C63 1.395(8)
C63 C64 1.393(8)
C63 C67 1.502(9)
C64 C65 1.390(9)
C65 C66 1.381(8)
C65 C68 1.469(8)
C67 F20 1.313(7)
C67 F21 1.320(8)
C67 F19 1.334(9)
C68 F23 1.270(9)
C68 F22 1.323(9)
C68 F24 1.419(9)
